data_2242155
loop_
_publ_author_name
'Luong Thi Thu, Thuy'
'Nguyen Bich, Ngan'
'Nguyen, Hien'
'Van Meervelt, Luc'

_publ_section_title
;
 Crystal structures of three 4-substituted-2,2'-bipyridines synthesized by
 Sonogashira and Suzuki--Miyaura cross-coupling reactions
;
_journal_coeditor_code ZS2378
_journal_issue 4
_journal_name_full 'Acta Crystallographica Section E'
_journal_page_first 610
_journal_page_last 615
_journal_paper_doi 10.1107/S2056989017004662
_journal_volume 73
_journal_year 2017
_chemical_formula_iupac 'C17 H11 N3'
_chemical_formula_moiety 'C17 H11 N3'
_chemical_formula_sum 'C17 H11 N3'
_chemical_formula_weight 257.29
_chemical_name_systematic
;
4-(Pyridin-3-ylethynyl)-2,2'-bipyridine
;
_space_group_crystal_system monoclinic
_space_group_IT_number 14
_space_group_name_Hall '-P 2ybc'
_space_group_name_H-M_alt 'P 1 21/c 1'
_symmetry_space_group_name_Hall '-P 2ybc'
_symmetry_space_group_name_H-M 'P 1 21/c 1'
_atom_sites_solution_hydrogens geom
_audit_creation_method
;
Olex2 1.2
(compiled 2016.11.30 svn.r3356 for OlexSys, GUI svn.r5269)
;
_cell_angle_alpha 90
_cell_angle_beta 94.799(8)
_cell_angle_gamma 90
_cell_formula_units_Z 4
_cell_length_a 3.7436(3)
_cell_length_b 34.146(3)
_cell_length_c 10.7528(9)
_cell_measurement_reflns_used 1697
_cell_measurement_temperature 100(2)
_cell_measurement_theta_max 28.6940
_cell_measurement_theta_min 3.5340
_cell_volume 1369.7(2)
_computing_cell_refinement
;
CrysAlis PRO  (Rigaku OD, 2015)
;
_computing_data_collection
;
CrysAlis PRO (Rigaku OD, 2015)
;
_computing_data_reduction
;
CrysAlis PRO (Rigaku OD, 2015)
;
_computing_molecular_graphics
;
<i>OLEX2</i> (Dolomanov <i>et al.</i>,  2009)
;
_computing_publication_material
;
<i>OLEX2</i> (Dolomanov <i>et al.</i>,  2009)
;
_computing_structure_refinement
;
SHELXL (Sheldrick, 2015)
;
_computing_structure_solution
;
<i>Olex2.solve</i> (Bourhis <i>et al.</i>,  2015)
;
_diffrn_ambient_temperature 100.0
_diffrn_detector_area_resol_mean 15.9631
_diffrn_measured_fraction_theta_full 0.986
_diffrn_measured_fraction_theta_max 0.986
_diffrn_measurement_device_type
;
Agilent SuperNova (single source at offset, Eos detector)
;
_diffrn_measurement_method '\w scans'
_diffrn_radiation_type MoK\a
_diffrn_radiation_wavelength 0.71073
_diffrn_reflns_av_R_equivalents 0.0217
_diffrn_reflns_limit_h_max 4
_diffrn_reflns_limit_h_min -4
_diffrn_reflns_limit_k_max 33
_diffrn_reflns_limit_k_min -37
_diffrn_reflns_limit_l_max 11
_diffrn_reflns_limit_l_min -11
_diffrn_reflns_number 4235
_diffrn_reflns_theta_full 23.248
_diffrn_reflns_theta_max 23.248
_diffrn_reflns_theta_min 3.051
_exptl_absorpt_coefficient_mu 0.076
_exptl_absorpt_correction_T_max 1.000
_exptl_absorpt_correction_T_min 0.695
_exptl_absorpt_correction_type multi-scan
_exptl_absorpt_process_details
;
(CrysAlis PRO; Rigaku OD, 2015)
;
_exptl_crystal_colour colourless
_exptl_crystal_density_diffrn 1.248
_exptl_crystal_density_method 'not measured'
_exptl_crystal_description needle
_exptl_crystal_F_000 536
_exptl_crystal_size_max 0.40
_exptl_crystal_size_mid 0.10
_exptl_crystal_size_min 0.10
_platon_squeeze_details
;
TITL
CELL    3.7436   34.1460   10.7528     90.00     94.80     90.00
SPGR P21/c
# Solvent Accessible Volume =     181.5
# Electrons Found in S.A.V. =      62.8
# Note: Atoms in Void as Cxxx and Qxxx all others
C101 0.682 0.490 0.308 !       7.17 eA-3
C102 0.586 1.002 0.205 !       6.79 eA-3
C103 0.068 0.502 0.430 !       6.07 eA-3
Q104 0.395 0.485 0.183 !       1.12 eA-3
C105 0.219 0.999 0.111 !       1.07 eA-3
C106 0.776 0.024 0.181 !       0.89 eA-3
Q107 0.807 0.970 0.039 !       0.82 eA-3
Q108 0.392 0.471 0.262 !       0.81 eA-3
C109 0.294 0.485 0.371 !       0.81 eA-3
C110 0.710 0.522 0.298 !       0.79 eA-3
C111 0.103 0.008 0.148 !       0.79 eA-3
Q112 0.366 0.469 0.366 !       0.77 eA-3
C113 0.887 0.478 0.280 !       0.74 eA-3
Q114 0.113 0.134 0.374 !       0.69 eA-3
Q115 0.429 0.264 0.295 !       0.67 eA-3
Q116 0.328 0.405 0.488 !       0.66 eA-3
C117 0.788 0.459 0.346 !       0.66 eA-3
Q118 0.963 0.412 0.129 !       0.65 eA-3
Q119 0.917 0.447 0.084 !       0.62 eA-3
Q120 0.406 0.633 0.107 !       0.61 eA-3
Q121 0.729 0.396 0.441 !       0.60 eA-3
Q122 0.451 0.033 0.320 !       0.59 eA-3
C123 0.655 0.515 0.376 !       0.58 eA-3
Q124 0.063 0.124 0.423 !       0.58 eA-3
Q125 0.376 0.399 0.084 !       0.57 eA-3
Q126 0.508 0.788 0.329 !       0.56 eA-3
Q127 0.805 0.439 0.398 !       0.55 eA-3
Q128 0.729 0.845 0.080 !       0.55 eA-3
Q129 0.752 0.697 0.243 !       0.55 eA-3
Q130 0.763 0.328 0.455 !       0.54 eA-3
Q131 0.073 0.876 0.455 !       0.53 eA-3
Q132 0.873 0.930 0.571 !       0.52 eA-3
Q133 0.127 0.070 0.429 !       0.52 eA-3
Q134 0.929 0.734 0.400 !       0.52 eA-3
Q135 0.324 0.703 0.238 !       0.51 eA-3
Q136 0.675 0.109 0.460 !       0.51 eA-3
C137 0.310 0.976 0.013 !       0.51 eA-3
Q138 0.323 0.961 0.053 !       0.51 eA-3
Q139 0.922 0.763 0.335 !       0.51 eA-3
Q140 0.142 0.802 0.140 !       0.50 eA-3
;
_refine_diff_density_max 0.441
_refine_diff_density_min -0.287
_refine_ls_extinction_method none
_refine_ls_goodness_of_fit_ref 1.146
_refine_ls_hydrogen_treatment constr
_refine_ls_matrix_type full
_refine_ls_number_parameters 181
_refine_ls_number_reflns 1926
_refine_ls_number_restraints 0
_refine_ls_restrained_S_all 1.146
_refine_ls_R_factor_all 0.0924
_refine_ls_R_factor_gt 0.0828
_refine_ls_shift/su_max 0.000
_refine_ls_shift/su_mean 0.000
_refine_ls_structure_factor_coef Fsqd
_refine_ls_weighting_details 'w=1/[\s^2^(Fo^2^)+(0.0696P)^2^+4.7923P] where P=(Fo^2^+2Fc^2^)/3'
_refine_ls_weighting_scheme calc
_refine_ls_wR_factor_gt 0.2025
_refine_ls_wR_factor_ref 0.2083
_reflns_number_gt 1645
_reflns_number_total 1926
_reflns_threshold_expression 'I > 2\s(I)'
_cod_data_source_file zs2378sup1.cif
_cod_data_source_block II
_cod_database_code 2242155
_shelx_space_group_comment
;
The symmetry employed for this shelxl refinement is uniquely defined
by the following loop, which should always be used as a source of
symmetry information in preference to the above space-group names.
They are only intended as comments.
;
_shelx_estimated_absorpt_t_min 0.970
_shelx_estimated_absorpt_t_max 0.992

loop_
_space_group_symop_operation_xyz
'x, y, z'
'-x, y+1/2, -z+1/2'
'-x, -y, -z'
'x, -y-1/2, z-1/2'

loop_
_atom_site_type_symbol
_atom_site_label
_atom_site_fract_x
_atom_site_fract_y
_atom_site_fract_z
_atom_site_U_iso_or_equiv
_atom_site_adp_type
_atom_site_calc_flag
_atom_site_occupancy
N N1 0.2656(9) 0.68966(10) 0.2378(3) 0.0167(8) Uani d 1
C C2 0.4386(11) 0.69652(11) 0.3508(4) 0.0147(9) Uani d 1
C C3 0.5026(11) 0.73404(11) 0.3962(4) 0.0154(9) Uani d 1
H H3 0.6208 0.7378 0.4770 0.018 Uiso calc 1
C C4 0.3928(11) 0.76640(12) 0.3231(4) 0.0150(9) Uani d 1
C C5 0.2126(11) 0.75954(12) 0.2070(4) 0.0166(10) Uani d 1
H H5 0.1294 0.7807 0.1548 0.020 Uiso calc 1
C C6 0.1571(11) 0.72098(12) 0.1693(4) 0.0170(10) Uani d 1
H H6 0.0343 0.7165 0.0897 0.020 Uiso calc 1
N N7 0.7312(9) 0.66830(10) 0.5380(3) 0.0168(8) Uani d 1
C C8 0.5578(11) 0.66142(11) 0.4254(4) 0.0142(9) Uani d 1
C C9 0.4899(11) 0.62361(12) 0.3803(4) 0.0177(10) Uani d 1
H H9 0.3668 0.6197 0.3004 0.021 Uiso calc 1
C C10 0.6034(12) 0.59197(12) 0.4530(4) 0.0187(10) Uani d 1
H H10 0.5582 0.5660 0.4244 0.022 Uiso calc 1
C C11 0.7850(11) 0.59893(12) 0.5686(4) 0.0176(10) Uani d 1
H H11 0.8691 0.5778 0.6206 0.021 Uiso calc 1
C C12 0.8406(11) 0.63710(12) 0.6063(4) 0.0186(10) Uani d 1
H H12 0.9646 0.6416 0.6857 0.022 Uiso calc 1
C C13 0.4658(11) 0.80521(12) 0.3695(4) 0.0150(9) Uani d 1
C C14 0.5307(11) 0.83770(12) 0.4099(4) 0.0168(10) Uani d 1
N N15 0.5621(10) 0.94601(10) 0.4131(3) 0.0185(9) Uani d 1
C C16 0.5068(11) 0.90884(12) 0.3788(4) 0.0176(10) Uani d 1
H H16 0.3938 0.9039 0.2979 0.021 Uiso calc 1
C C17 0.6047(11) 0.87675(11) 0.4544(4) 0.0153(9) Uani d 1
C C18 0.7784(11) 0.88416(12) 0.5721(4) 0.0170(10) Uani d 1
H H18 0.8565 0.8632 0.6258 0.020 Uiso calc 1
C C19 0.8344(11) 0.92252(12) 0.6090(4) 0.0197(10) Uani d 1
H H19 0.9457 0.9284 0.6895 0.024 Uiso calc 1
C C20 0.7262(11) 0.95225(12) 0.5273(4) 0.0200(10) Uani d 1
H H20 0.7701 0.9785 0.5533 0.024 Uiso calc 1

loop_
_atom_site_aniso_label
_atom_site_aniso_U_11
_atom_site_aniso_U_22
_atom_site_aniso_U_33
_atom_site_aniso_U_12
_atom_site_aniso_U_13
_atom_site_aniso_U_23
N1 0.0152(19) 0.0180(19) 0.0163(19) -0.0010(15) -0.0013(15) -0.0006(15)
C2 0.012(2) 0.019(2) 0.013(2) -0.0016(18) 0.0030(17) -0.0006(17)
C3 0.013(2) 0.019(2) 0.014(2) -0.0009(18) 0.0014(18) -0.0006(17)
C4 0.011(2) 0.019(2) 0.015(2) 0.0016(18) 0.0023(17) 0.0005(17)
C5 0.021(2) 0.017(2) 0.013(2) -0.0011(18) 0.0048(18) 0.0021(16)
C6 0.017(2) 0.021(2) 0.013(2) 0.0005(18) 0.0021(18) -0.0003(17)
N7 0.0190(19) 0.0156(19) 0.016(2) 0.0019(15) 0.0035(15) 0.0008(14)
C8 0.014(2) 0.017(2) 0.012(2) -0.0003(17) 0.0029(17) -0.0003(16)
C9 0.018(2) 0.019(2) 0.016(2) -0.0015(18) 0.0005(18) -0.0038(17)
C10 0.020(2) 0.012(2) 0.025(2) -0.0013(18) 0.0066(19) -0.0031(18)
C11 0.014(2) 0.017(2) 0.022(2) 0.0028(18) 0.0035(19) 0.0048(18)
C12 0.020(2) 0.021(2) 0.015(2) 0.0047(18) 0.0038(18) 0.0017(18)
C13 0.014(2) 0.018(2) 0.013(2) -0.0015(18) 0.0024(17) 0.0029(18)
C14 0.014(2) 0.020(2) 0.016(2) 0.0016(18) 0.0020(18) 0.0024(18)
N15 0.024(2) 0.0155(18) 0.016(2) 0.0005(16) 0.0045(16) 0.0019(14)
C16 0.015(2) 0.023(2) 0.016(2) 0.0004(18) 0.0068(18) -0.0005(18)
C17 0.016(2) 0.015(2) 0.016(2) 0.0022(18) 0.0057(18) -0.0006(17)
C18 0.014(2) 0.016(2) 0.021(2) 0.0029(18) 0.0018(18) 0.0047(17)
C19 0.019(2) 0.021(2) 0.018(2) -0.0005(19) -0.0010(19) -0.0014(18)
C20 0.021(2) 0.015(2) 0.024(3) 0.0008(18) 0.003(2) -0.0004(18)

loop_
_atom_type_symbol
_atom_type_description
_atom_type_scat_dispersion_real
_atom_type_scat_dispersion_imag
_atom_type_scat_source
C C 0.0033 0.0016 'International Tables Vol C Tables 4.2.6.8 and 6.1.1.4'
H H 0.0000 0.0000 'International Tables Vol C Tables 4.2.6.8 and 6.1.1.4'
N N 0.0061 0.0033 'International Tables Vol C Tables 4.2.6.8 and 6.1.1.4'

loop_
_geom_angle_atom_site_label_1
_geom_angle_atom_site_label_2
_geom_angle_atom_site_label_3
_geom_angle
C6 N1 C2 117.1(3)
N1 C2 C3 122.3(4)
N1 C2 C8 116.4(3)
C3 C2 C8 121.2(4)
C2 C3 H3 120.0
C2 C3 C4 119.9(4)
C4 C3 H3 120.0
C3 C4 C13 119.8(4)
C5 C4 C3 118.0(4)
C5 C4 C13 122.2(4)
C4 C5 H5 120.9
C4 C5 C6 118.2(4)
C6 C5 H5 120.9
N1 C6 C5 124.4(4)
N1 C6 H6 117.8
C5 C6 H6 117.8
C12 N7 C8 117.2(3)
N7 C8 C2 116.4(3)
N7 C8 C9 122.3(4)
C9 C8 C2 121.3(4)
C8 C9 H9 120.3
C10 C9 C8 119.3(4)
C10 C9 H9 120.3
C9 C10 H10 120.7
C9 C10 C11 118.6(4)
C11 C10 H10 120.7
C10 C11 H11 120.7
C12 C11 C10 118.5(4)
C12 C11 H11 120.7
N7 C12 C11 124.1(4)
N7 C12 H12 117.9
C11 C12 H12 117.9
C14 C13 C4 179.1(4)
C13 C14 C17 178.4(4)
C16 N15 C20 116.9(4)
N15 C16 H16 118.0
N15 C16 C17 124.0(4)
C17 C16 H16 118.0
C16 C17 C14 120.1(4)
C16 C17 C18 117.8(4)
C18 C17 C14 122.2(4)
C17 C18 H18 120.7
C19 C18 C17 118.7(4)
C19 C18 H18 120.7
C18 C19 H19 120.5
C18 C19 C20 119.1(4)
C20 C19 H19 120.5
N15 C20 C19 123.5(4)
N15 C20 H20 118.2
C19 C20 H20 118.2

loop_
_geom_bond_atom_site_label_1
_geom_bond_atom_site_label_2
_geom_bond_distance
N1 C2 1.348(5)
N1 C6 1.342(5)
C2 C3 1.385(6)
C2 C8 1.490(6)
C3 H3 0.9500
C3 C4 1.398(6)
C4 C5 1.388(6)
C4 C13 1.434(6)
C5 H5 0.9500
C5 C6 1.388(6)
C6 H6 0.9500
N7 C8 1.345(5)
N7 C12 1.338(5)
C8 C9 1.395(6)
C9 H9 0.9500
C9 C10 1.379(6)
C10 H10 0.9500
C10 C11 1.387(6)
C11 H11 0.9500
C11 C12 1.375(6)
C12 H12 0.9500
C13 C14 1.209(6)
C14 C17 1.436(6)
N15 C16 1.333(5)
N15 C20 1.344(6)
C16 H16 0.9500
C16 C17 1.395(6)
C17 C18 1.397(6)
C18 H18 0.9500
C18 C19 1.380(6)
C19 H19 0.9500
C19 C20 1.381(6)
C20 H20 0.9500

loop_
_geom_hbond_atom_site_label_D
_geom_hbond_atom_site_label_H
_geom_hbond_atom_site_label_A
_geom_hbond_site_symmetry_D
_geom_hbond_site_symmetry_H
_geom_hbond_site_symmetry_A
_geom_hbond_distance_DH
_geom_hbond_distance_HA
_geom_hbond_distance_DA
_geom_hbond_angle_DHA
_geom_hbond_publ_flag
C5 H5 N7 1_555 1_555 4_475 0.95 2.55 3.475(5) 163 yes
C18 H18 N1 1_555 1_555 4_676 0.95 2.60 3.509(5) 161 yes

loop_
_geom_torsion_atom_site_label_1
_geom_torsion_atom_site_label_2
_geom_torsion_atom_site_label_3
_geom_torsion_atom_site_label_4
_geom_torsion
N1 C2 C3 C4 -1.3(6)
N1 C2 C8 N7 179.9(3)
N1 C2 C8 C9 -0.5(6)
C2 N1 C6 C5 0.2(6)
C2 C3 C4 C5 1.7(6)
C2 C3 C4 C13 -178.8(4)
C2 C8 C9 C10 -179.6(4)
C3 C2 C8 N7 -0.4(6)
C3 C2 C8 C9 179.3(4)
C3 C4 C5 C6 -1.1(6)
C4 C5 C6 N1 0.2(6)
C6 N1 C2 C3 0.4(6)
C6 N1 C2 C8 -179.9(3)
N7 C8 C9 C10 0.0(6)
C8 C2 C3 C4 178.9(4)
C8 N7 C12 C11 -0.4(6)
C8 C9 C10 C11 -0.6(6)
C9 C10 C11 C12 0.7(6)
C10 C11 C12 N7 -0.2(7)
C12 N7 C8 C2 -179.9(3)
C12 N7 C8 C9 0.5(6)
C13 C4 C5 C6 179.3(4)
C14 C17 C18 C19 -178.9(4)
N15 C16 C17 C14 179.3(4)
N15 C16 C17 C18 -1.5(6)
C16 N15 C20 C19 -0.6(6)
C16 C17 C18 C19 1.9(6)
C17 C18 C19 C20 -1.8(6)
C18 C19 C20 N15 1.1(7)
C20 N15 C16 C17 0.8(6)

_cod_database_fobs_code 2242155
